data_4064241
loop_
_publ_author_name
'Shima, Takanori'
'Nishiura, Masayoshi'
'Hou, Zhaomin'

_publ_section_title
;
 Tetra-, Penta-, and Hexanuclear Yttrium Hydride Clusters from
 Half-Sandwich Bis(aminobenzyl) Complexes Containing Various
 Cyclopentadienyl Ligands
;
_journal_issue 9
_journal_name_full Organometallics
_journal_page_first 2513
_journal_paper_doi 10.1021/om1012055
_journal_volume 30
_journal_year 2011
_chemical_formula_moiety 'C27 H37 N2 Y'
_chemical_formula_sum 'C27 H37 N2 Y'
_chemical_formula_weight 478.50
_chemical_name_common (C5Me4H)Y(CH2C6H4NMe2)2
_chemical_name_systematic
; 
 ? 
;
_space_group_IT_number 14
_symmetry_cell_setting monoclinic
_symmetry_space_group_name_Hall '-P 2ybc'
_symmetry_space_group_name_H-M 'P 1 21/c 1'
_atom_sites_solution_hydrogens geom
_atom_sites_solution_primary direct
_atom_sites_solution_secondary difmap
_audit_creation_method SHELXL-97
_cell_angle_alpha 90.00
_cell_angle_beta 95.408(3)
_cell_angle_gamma 90.00
_cell_formula_units_Z 8
_cell_length_a 15.734(3)
_cell_length_b 10.181(2)
_cell_length_c 31.279(6)
_cell_measurement_reflns_used 25337
_cell_measurement_temperature 173(2)
_cell_measurement_theta_max 26.09
_cell_measurement_theta_min 1.93
_cell_volume 4988.2(17)
_computing_cell_refinement 'Bruker SMART'
_computing_data_collection 'Bruker SMART'
_computing_data_reduction 'Bruker SHELXTL'
_computing_molecular_graphics 'Bruker SHELXTL'
_computing_publication_material 'Bruker SHELXTL'
_computing_structure_refinement 'SHELXL-97 (Sheldrick, 1997)'
_computing_structure_solution 'SHELXS-97 (Sheldrick, 1990)'
_diffrn_ambient_temperature 173(2)
_diffrn_measured_fraction_theta_full 0.989
_diffrn_measured_fraction_theta_max 0.989
_diffrn_measurement_device_type 'CCD area detector'
_diffrn_measurement_method 'phi and omega scans'
_diffrn_radiation_monochromator graphite
_diffrn_radiation_source 'fine-focus sealed tube'
_diffrn_radiation_type MoK\a
_diffrn_radiation_wavelength 0.71073
_diffrn_reflns_av_R_equivalents 0.1084
_diffrn_reflns_av_sigmaI/netI 0.1966
_diffrn_reflns_limit_h_max 19
_diffrn_reflns_limit_h_min -19
_diffrn_reflns_limit_k_max 12
_diffrn_reflns_limit_k_min -11
_diffrn_reflns_limit_l_max 18
_diffrn_reflns_limit_l_min -38
_diffrn_reflns_number 25337
_diffrn_reflns_theta_full 26.09
_diffrn_reflns_theta_max 26.09
_diffrn_reflns_theta_min 1.93
_exptl_absorpt_coefficient_mu 2.353
_exptl_absorpt_correction_T_max 0.7987
_exptl_absorpt_correction_T_min 0.3858
_exptl_absorpt_correction_type multi-scan
_exptl_absorpt_process_details SADABS
_exptl_crystal_colour yellow
_exptl_crystal_density_diffrn 1.274
_exptl_crystal_density_method 'not measured'
_exptl_crystal_description block
_exptl_crystal_F_000 2016
_exptl_crystal_size_max 0.50
_exptl_crystal_size_mid 0.20
_exptl_crystal_size_min 0.10
_refine_diff_density_max 1.409
_refine_diff_density_min -1.028
_refine_diff_density_rms 0.123
_refine_ls_extinction_method none
_refine_ls_goodness_of_fit_ref 1.004
_refine_ls_hydrogen_treatment none
_refine_ls_matrix_type full
_refine_ls_number_parameters 541
_refine_ls_number_reflns 9808
_refine_ls_number_restraints 0
_refine_ls_restrained_S_all 1.004
_refine_ls_R_factor_all 0.1525
_refine_ls_R_factor_gt 0.0631
_refine_ls_shift/su_max 0.000
_refine_ls_shift/su_mean 0.000
_refine_ls_structure_factor_coef Fsqd
_refine_ls_weighting_details 'calc w=1/[\s^2^(Fo^2^)+(0.0200P)^2^+0.0000P] where P=(Fo^2^+2Fc^2^)/3'
_refine_ls_weighting_scheme calc
_refine_ls_wR_factor_gt 0.0946
_refine_ls_wR_factor_ref 0.1064
_reflns_number_gt 4631
_reflns_number_total 9808
_reflns_threshold_expression >2sigma(I)
_cod_data_source_file om1012055_si_002.cif
_cod_data_source_block 1d
_cod_original_cell_volume 4988.1(18)
_cod_original_sg_symbol_H-M P2(1)/c
_cod_database_code 4064241

loop_
_symmetry_equiv_pos_as_xyz
'x, y, z'
'-x, y+1/2, -z+1/2'
'-x, -y, -z'
'x, -y-1/2, z-1/2'

loop_
_atom_site_label
_atom_site_type_symbol
_atom_site_fract_x
_atom_site_fract_y
_atom_site_fract_z
_atom_site_U_iso_or_equiv
_atom_site_adp_type
_atom_site_occupancy
_atom_site_symmetry_multiplicity
_atom_site_calc_flag
_atom_site_refinement_flags
Y1 Y 0.46246(3) 0.39522(5) 0.139791(17) 0.02519(15) Uani 1 1 d .
Y2 Y 0.03318(4) 0.81929(6) 0.140783(19) 0.03353(18) Uani 1 1 d .
N1 N 0.4382(3) 0.6304(4) 0.15986(14) 0.0340(12) Uani 1 1 d .
N2 N 0.4658(3) 0.2715(4) 0.06933(14) 0.0311(12) Uani 1 1 d .
N3 N 0.0599(3) 1.0545(5) 0.1631(2) 0.0605(18) Uani 1 1 d .
N4 N 0.0393(3) 0.6990(4) 0.07042(13) 0.0275(12) Uani 1 1 d .
C1 C 0.3139(3) 0.4568(5) 0.11968(17) 0.0350(15) Uani 1 1 d .
H1A H 0.2823 0.3926 0.1004 0.042 Uiso 1 1 d R
H1B H 0.2817 0.4777 0.1445 0.042 Uiso 1 1 d R
C2 C 0.3417(3) 0.5727(5) 0.09740(18) 0.0287(14) Uani 1 1 d .
C3 C 0.4033(4) 0.6581(6) 0.11575(18) 0.0302(15) Uani 1 1 d .
C4 C 0.4363(4) 0.7616(5) 0.09273(19) 0.0348(16) Uani 1 1 d .
H4 H 0.4799 0.8165 0.1061 0.042 Uiso 1 1 d R
C5 C 0.4055(4) 0.7831(6) 0.0510(2) 0.0428(17) Uani 1 1 d .
H5 H 0.4262 0.8549 0.0357 0.051 Uiso 1 1 d R
C6 C 0.3444(4) 0.7008(6) 0.03120(19) 0.0416(17) Uani 1 1 d .
H6 H 0.3242 0.7143 0.0020 0.050 Uiso 1 1 d R
C7 C 0.3128(3) 0.5987(6) 0.05396(18) 0.0338(15) Uani 1 1 d .
H7 H 0.2699 0.5438 0.0400 0.041 Uiso 1 1 d R
C8 C 0.3760(4) 0.6727(5) 0.19111(17) 0.0471(17) Uani 1 1 d .
H8A H 0.3672 0.7679 0.1889 0.071 Uiso 1 1 d R
H8B H 0.3991 0.6502 0.2204 0.071 Uiso 1 1 d R
H8C H 0.3214 0.6276 0.1843 0.071 Uiso 1 1 d R
C9 C 0.5209(3) 0.6925(5) 0.17484(17) 0.0436(17) Uani 1 1 d .
H9A H 0.5632 0.6716 0.1548 0.065 Uiso 1 1 d R
H9B H 0.5406 0.6591 0.2034 0.065 Uiso 1 1 d R
H9C H 0.5136 0.7880 0.1762 0.065 Uiso 1 1 d R
C10 C 0.5862(3) 0.4620(5) 0.10281(16) 0.0312(15) Uani 1 1 d .
H10A H 0.5695 0.5196 0.0779 0.037 Uiso 1 1 d R
H10B H 0.6301 0.5065 0.1225 0.037 Uiso 1 1 d R
C11 C 0.6153(4) 0.3333(6) 0.08932(17) 0.0332(15) Uani 1 1 d .
C12 C 0.5566(4) 0.2377(6) 0.07184(17) 0.0337(16) Uani 1 1 d .
C13 C 0.5836(4) 0.1137(6) 0.05931(17) 0.0454(17) Uani 1 1 d .
H13 H 0.5429 0.0519 0.0472 0.054 Uiso 1 1 d R
C14 C 0.6693(5) 0.0807(6) 0.0645(2) 0.059(2) Uani 1 1 d .
H14 H 0.6877 -0.0029 0.0555 0.071 Uiso 1 1 d R
C15 C 0.7283(4) 0.1710(7) 0.0830(2) 0.057(2) Uani 1 1 d .
H15 H 0.7870 0.1480 0.0878 0.068 Uiso 1 1 d R
C16 C 0.7013(4) 0.2939(6) 0.09436(18) 0.0448(17) Uani 1 1 d .
H16 H 0.7428 0.3549 0.1062 0.054 Uiso 1 1 d R
C17 C 0.4081(4) 0.1578(5) 0.07028(19) 0.0504(18) Uani 1 1 d .
H17A H 0.4088 0.1080 0.0435 0.076 Uiso 1 1 d R
H17B H 0.3500 0.1886 0.0733 0.076 Uiso 1 1 d R
H17C H 0.4272 0.1013 0.0947 0.076 Uiso 1 1 d R
C18 C 0.4405(3) 0.3476(5) 0.02881(16) 0.0399(17) Uani 1 1 d .
H18A H 0.4754 0.4272 0.0284 0.060 Uiso 1 1 d R
H18B H 0.3801 0.3720 0.0279 0.060 Uiso 1 1 d R
H18C H 0.4495 0.2931 0.0038 0.060 Uiso 1 1 d R
C19 C 0.4424(4) 0.1906(6) 0.19259(17) 0.0338(15) Uani 1 1 d .
C20 C 0.4186(4) 0.3025(6) 0.21467(16) 0.0344(15) Uani 1 1 d .
C21 C 0.4908(3) 0.3799(6) 0.22360(16) 0.0326(15) Uani 1 1 d .
H21 H 0.4931 0.4615 0.2384 0.039 Uiso 1 1 d R
C22 C 0.5602(4) 0.3162(6) 0.20688(18) 0.0361(15) Uani 1 1 d .
C23 C 0.5303(4) 0.1989(6) 0.18851(18) 0.0357(16) Uani 1 1 d .
C24 C 0.3825(4) 0.0769(5) 0.17977(18) 0.057(2) Uani 1 1 d .
H24A H 0.4101 0.0170 0.1608 0.085 Uiso 1 1 d R
H24B H 0.3296 0.1110 0.1647 0.085 Uiso 1 1 d R
H24C H 0.3691 0.0295 0.2056 0.085 Uiso 1 1 d R
C25 C 0.3300(3) 0.3263(6) 0.22931(18) 0.0507(18) Uani 1 1 d .
H25A H 0.3236 0.2752 0.2554 0.076 Uiso 1 1 d R
H25B H 0.2864 0.2991 0.2066 0.076 Uiso 1 1 d R
H25C H 0.3231 0.4200 0.2354 0.076 Uiso 1 1 d R
C26 C 0.6514(3) 0.3634(6) 0.21173(17) 0.0493(18) Uani 1 1 d .
H26A H 0.6811 0.3256 0.2378 0.074 Uiso 1 1 d R
H26B H 0.6523 0.4595 0.2138 0.074 Uiso 1 1 d R
H26C H 0.6800 0.3360 0.1867 0.074 Uiso 1 1 d R
C27 C 0.5849(4) 0.0898(5) 0.17218(17) 0.0490(18) Uani 1 1 d .
H27A H 0.6340 0.1283 0.1597 0.073 Uiso 1 1 d R
H27B H 0.5508 0.0387 0.1502 0.073 Uiso 1 1 d R
H27C H 0.6050 0.0321 0.1961 0.073 Uiso 1 1 d R
C28 C 0.1845(3) 0.8729(5) 0.13996(17) 0.0351(16) Uani 1 1 d .
H28A H 0.2130 0.8930 0.1688 0.042 Uiso 1 1 d R
H28B H 0.2169 0.8055 0.1255 0.042 Uiso 1 1 d R
C29 C 0.1656(3) 0.9885(6) 0.1140(2) 0.0371(16) Uani 1 1 d .
C30 C 0.1023(4) 1.0799(6) 0.1237(2) 0.0501(19) Uani 1 1 d .
C31 C 0.0762(5) 1.1821(7) 0.0950(3) 0.071(2) Uani 1 1 d .
H31 H 0.0316 1.2396 0.1015 0.085 Uiso 1 1 d R
C32 C 0.1139(6) 1.1992(7) 0.0581(3) 0.079(3) Uani 1 1 d .
H32 H 0.0974 1.2705 0.0396 0.094 Uiso 1 1 d R
C33 C 0.1768(5) 1.1122(8) 0.0477(2) 0.066(2) Uani 1 1 d .
H33 H 0.2015 1.1217 0.0213 0.079 Uiso 1 1 d R
C34 C 0.2032(4) 1.0121(6) 0.0756(2) 0.0500(19) Uani 1 1 d .
H34 H 0.2486 0.9569 0.0686 0.060 Uiso 1 1 d R
C35 C 0.1162(4) 1.0965(6) 0.2018(2) 0.073(2) Uani 1 1 d .
H35A H 0.1721 1.0542 0.2015 0.109 Uiso 1 1 d R
H35B H 0.0902 1.0706 0.2278 0.109 Uiso 1 1 d R
H35C H 0.1233 1.1921 0.2014 0.109 Uiso 1 1 d R
C36 C -0.0245(4) 1.1211(6) 0.1640(2) 0.092(3) Uani 1 1 d .
H36A H -0.0159 1.2163 0.1662 0.138 Uiso 1 1 d R
H36B H -0.0523 1.0900 0.1889 0.138 Uiso 1 1 d R
H36C H -0.0607 1.1006 0.1377 0.138 Uiso 1 1 d R
C37 C -0.0823(3) 0.8898(6) 0.08825(19) 0.0491(18) Uani 1 1 d .
H37A H -0.1286 0.9341 0.1020 0.059 Uiso 1 1 d R
H37B H -0.0615 0.9483 0.0662 0.059 Uiso 1 1 d R
C38 C -0.1095(4) 0.7610(6) 0.07027(17) 0.0343(16) Uani 1 1 d .
C39 C -0.0503(3) 0.6634(5) 0.06092(16) 0.0240(13) Uani 1 1 d .
C40 C -0.0753(3) 0.5415(6) 0.04535(16) 0.0338(15) Uani 1 1 d .
H40 H -0.0331 0.4797 0.0388 0.041 Uiso 1 1 d R
C41 C -0.1598(4) 0.5076(6) 0.03910(17) 0.0386(16) Uani 1 1 d .
H41 H -0.1764 0.4234 0.0282 0.046 Uiso 1 1 d R
C42 C -0.2203(4) 0.5974(7) 0.04884(17) 0.0428(16) Uani 1 1 d .
H42 H -0.2791 0.5745 0.0454 0.051 Uiso 1 1 d R
C43 C -0.1959(4) 0.7213(6) 0.06362(18) 0.0441(18) Uani 1 1 d .
H43 H -0.2390 0.7822 0.0696 0.053 Uiso 1 1 d R
C44 C 0.0946(3) 0.5829(5) 0.07918(16) 0.0362(16) Uani 1 1 d .
H44A H 0.0685 0.5239 0.0990 0.054 Uiso 1 1 d R
H44B H 0.1508 0.6112 0.0921 0.054 Uiso 1 1 d R
H44C H 0.1012 0.5366 0.0522 0.054 Uiso 1 1 d R
C45 C 0.0711(3) 0.7724(5) 0.03416(16) 0.0389(16) Uani 1 1 d .
H45A H 0.0660 0.7172 0.0084 0.058 Uiso 1 1 d R
H45B H 0.1311 0.7960 0.0414 0.058 Uiso 1 1 d R
H45C H 0.0371 0.8524 0.0287 0.058 Uiso 1 1 d R
C46 C -0.0429(4) 0.6193(7) 0.17971(18) 0.0449(17) Uani 1 1 d .
C47 C -0.0777(4) 0.7388(7) 0.1939(2) 0.052(2) Uani 1 1 d .
C48 C -0.0102(5) 0.8000(7) 0.21975(19) 0.060(2) Uani 1 1 d .
H48 H -0.0150 0.8812 0.2342 0.072 Uiso 1 1 d R
C49 C 0.0638(4) 0.7258(7) 0.22116(19) 0.053(2) Uani 1 1 d .
C50 C 0.0447(4) 0.6156(7) 0.19561(17) 0.0399(17) Uani 1 1 d .
C51 C -0.0951(3) 0.5140(6) 0.15532(18) 0.0516(19) Uani 1 1 d .
H51A H -0.1187 0.4542 0.1757 0.077 Uiso 1 1 d R
H51B H -0.0585 0.4645 0.1374 0.077 Uiso 1 1 d R
H51C H -0.1417 0.5549 0.1371 0.077 Uiso 1 1 d R
C52 C -0.1695(4) 0.7812(6) 0.1874(2) 0.074(2) Uani 1 1 d .
H52A H -0.1885 0.7814 0.1567 0.111 Uiso 1 1 d R
H52B H -0.1751 0.8697 0.1991 0.111 Uiso 1 1 d R
H52C H -0.2048 0.7200 0.2023 0.111 Uiso 1 1 d R
C53 C 0.1482(4) 0.7506(7) 0.24703(19) 0.075(2) Uani 1 1 d .
H53A H 0.1543 0.6906 0.2716 0.113 Uiso 1 1 d R
H53B H 0.1501 0.8416 0.2573 0.113 Uiso 1 1 d R
H53C H 0.1948 0.7358 0.2289 0.113 Uiso 1 1 d R
C54 C 0.1048(4) 0.5005(6) 0.19168(17) 0.058(2) Uani 1 1 d .
H54A H 0.1523 0.5278 0.1756 0.087 Uiso 1 1 d R
H54B H 0.0738 0.4282 0.1765 0.087 Uiso 1 1 d R
H54C H 0.1271 0.4711 0.2204 0.087 Uiso 1 1 d R

loop_
_atom_site_aniso_label
_atom_site_aniso_U_11
_atom_site_aniso_U_22
_atom_site_aniso_U_33
_atom_site_aniso_U_23
_atom_site_aniso_U_13
_atom_site_aniso_U_12
Y1 0.0221(3) 0.0308(4) 0.0226(3) 0.0042(3) 0.0017(2) 0.0008(3)
Y2 0.0269(4) 0.0375(4) 0.0375(4) -0.0117(3) 0.0103(3) -0.0026(3)
N1 0.035(3) 0.028(3) 0.038(3) -0.001(2) -0.002(3) 0.008(2)
N2 0.024(3) 0.028(3) 0.040(3) -0.008(2) 0.000(2) -0.001(2)
N3 0.032(4) 0.041(4) 0.109(6) -0.035(3) 0.011(4) -0.001(3)
N4 0.029(3) 0.026(3) 0.027(3) -0.007(2) 0.003(2) 0.004(2)
C1 0.031(4) 0.034(4) 0.041(4) -0.005(3) 0.006(3) 0.008(3)
C2 0.016(3) 0.035(4) 0.033(4) -0.003(3) -0.002(3) 0.009(3)
C3 0.028(4) 0.035(4) 0.026(4) 0.001(3) -0.002(3) 0.017(3)
C4 0.032(4) 0.033(4) 0.038(4) -0.010(3) -0.004(3) 0.005(3)
C5 0.058(5) 0.030(4) 0.043(5) 0.003(3) 0.019(4) 0.005(3)
C6 0.045(4) 0.048(5) 0.032(4) -0.001(3) 0.005(3) 0.008(4)
C7 0.023(3) 0.039(4) 0.039(4) -0.007(3) -0.002(3) 0.017(3)
C8 0.064(5) 0.046(4) 0.033(4) -0.009(3) 0.012(3) 0.017(4)
C9 0.044(4) 0.036(4) 0.046(4) -0.008(3) -0.023(3) 0.001(3)
C10 0.025(4) 0.034(4) 0.034(4) -0.004(3) 0.001(3) -0.003(3)
C11 0.024(4) 0.045(4) 0.031(4) 0.016(3) 0.005(3) -0.001(3)
C12 0.035(4) 0.034(4) 0.035(4) 0.012(3) 0.014(3) 0.006(3)
C13 0.063(5) 0.036(4) 0.038(4) 0.011(3) 0.011(4) 0.007(4)
C14 0.071(6) 0.043(5) 0.065(5) 0.008(4) 0.018(5) 0.032(4)
C15 0.049(5) 0.069(6) 0.054(5) 0.020(4) 0.017(4) 0.036(5)
C16 0.029(4) 0.055(5) 0.051(5) 0.014(4) 0.006(3) -0.002(4)
C17 0.044(4) 0.048(5) 0.060(5) -0.011(3) 0.009(4) -0.010(4)
C18 0.041(4) 0.057(5) 0.020(4) -0.003(3) -0.007(3) 0.015(3)
C19 0.035(4) 0.042(4) 0.025(4) 0.013(3) 0.003(3) -0.014(3)
C20 0.032(4) 0.058(5) 0.013(3) 0.008(3) 0.001(3) 0.002(3)
C21 0.029(4) 0.049(4) 0.020(3) 0.003(3) -0.002(3) 0.001(3)
C22 0.025(4) 0.051(4) 0.031(4) 0.012(3) -0.002(3) -0.004(4)
C23 0.035(4) 0.043(4) 0.030(4) 0.019(3) 0.008(3) 0.006(4)
C24 0.075(5) 0.041(5) 0.058(5) 0.016(3) 0.025(4) -0.009(4)
C25 0.040(4) 0.073(5) 0.042(4) 0.014(3) 0.019(3) 0.000(4)
C26 0.037(4) 0.082(5) 0.027(4) 0.014(3) -0.005(3) 0.000(4)
C27 0.053(4) 0.051(5) 0.042(4) 0.025(3) 0.002(3) 0.013(4)
C28 0.027(4) 0.033(4) 0.046(4) -0.012(3) 0.009(3) -0.005(3)
C29 0.020(4) 0.029(4) 0.061(5) -0.011(3) -0.003(3) -0.015(3)
C30 0.033(4) 0.029(5) 0.087(6) -0.017(4) -0.002(4) -0.005(4)
C31 0.073(6) 0.033(5) 0.104(8) -0.018(5) -0.009(5) 0.005(4)
C32 0.099(8) 0.037(5) 0.092(7) 0.019(5) -0.034(6) -0.019(5)
C33 0.063(6) 0.055(5) 0.076(6) 0.004(5) -0.008(4) -0.019(5)
C34 0.026(4) 0.042(5) 0.082(6) 0.007(4) 0.002(4) -0.012(3)
C35 0.059(5) 0.080(6) 0.081(6) -0.039(5) 0.011(4) -0.019(4)
C36 0.053(5) 0.051(5) 0.177(9) -0.056(5) 0.038(5) 0.001(4)
C37 0.039(4) 0.037(4) 0.074(5) -0.014(4) 0.016(4) -0.001(4)
C38 0.022(4) 0.042(4) 0.039(4) 0.004(3) 0.002(3) 0.002(3)
C39 0.020(3) 0.030(4) 0.021(3) 0.001(3) -0.002(3) 0.001(3)
C40 0.023(4) 0.037(4) 0.042(4) -0.005(3) 0.008(3) -0.006(3)
C41 0.044(4) 0.036(4) 0.035(4) 0.001(3) 0.002(3) -0.010(4)
C42 0.025(4) 0.064(5) 0.039(4) 0.008(4) 0.000(3) -0.009(4)
C43 0.035(4) 0.041(5) 0.058(5) 0.004(3) 0.008(4) 0.008(3)
C44 0.036(4) 0.042(4) 0.032(4) -0.017(3) 0.010(3) 0.001(3)
C45 0.042(4) 0.045(4) 0.031(4) -0.005(3) 0.007(3) -0.019(3)
C46 0.043(5) 0.068(5) 0.027(4) 0.008(4) 0.017(3) -0.013(4)
C47 0.024(4) 0.088(6) 0.046(5) -0.010(4) 0.018(4) -0.010(4)
C48 0.055(5) 0.095(6) 0.033(4) -0.025(4) 0.021(4) -0.012(5)
C49 0.032(5) 0.105(7) 0.022(4) -0.010(4) 0.009(3) -0.013(4)
C50 0.029(4) 0.072(5) 0.019(4) -0.005(3) 0.002(3) -0.011(4)
C51 0.037(4) 0.061(5) 0.056(5) 0.009(4) -0.001(3) -0.025(4)
C52 0.043(5) 0.110(7) 0.073(6) -0.012(4) 0.032(4) -0.002(4)
C53 0.047(5) 0.143(7) 0.034(5) -0.010(4) -0.004(4) -0.030(5)
C54 0.053(5) 0.087(6) 0.034(4) 0.022(4) 0.003(3) -0.003(4)

loop_
_atom_type_symbol
_atom_type_description
_atom_type_scat_dispersion_real
_atom_type_scat_dispersion_imag
_atom_type_scat_source
C C 0.0033 0.0016 'International Tables Vol C Tables 4.2.6.8 and 6.1.1.4'
H H 0.0000 0.0000 'International Tables Vol C Tables 4.2.6.8 and 6.1.1.4'
N N 0.0061 0.0033 'International Tables Vol C Tables 4.2.6.8 and 6.1.1.4'
Y Y -2.7962 3.5667 'International Tables Vol C Tables 4.2.6.8 and 6.1.1.4'

loop_
_geom_angle_atom_site_label_1
_geom_angle_atom_site_label_2
_geom_angle_atom_site_label_3
_geom_angle
C1 Y1 C10 126.16(18)
C1 Y1 N1 69.89(16)
C10 Y1 N1 89.97(16)
C1 Y1 N2 90.06(16)
C10 Y1 N2 69.31(16)
N1 Y1 N2 134.77(15)
C1 Y1 C22 139.73(17)
C10 Y1 C22 91.75(18)
N1 Y1 C22 100.64(18)
N2 Y1 C22 119.05(17)
C1 Y1 C21 109.94(17)
C10 Y1 C21 114.85(17)
N1 Y1 C21 79.78(16)
N2 Y1 C21 145.22(16)
C22 Y1 C21 31.33(15)
C1 Y1 C23 131.22(18)
C10 Y1 C23 100.61(17)
N1 Y1 C23 129.16(17)
N2 Y1 C23 94.82(17)
C22 Y1 C23 30.44(16)
C21 Y1 C23 50.54(17)
C1 Y1 C20 89.79(17)
C10 Y1 C20 142.42(18)
N1 Y1 C20 93.42(17)
N2 Y1 C20 127.73(17)
C22 Y1 C20 50.84(16)
C21 Y1 C20 30.38(15)
C23 Y1 C20 50.17(16)
C1 Y1 C19 101.04(18)
C10 Y1 C19 130.33(18)
N1 Y1 C19 123.64(16)
N2 Y1 C19 99.28(17)
C22 Y1 C19 50.44(17)
C21 Y1 C19 50.21(17)
C23 Y1 C19 30.29(15)
C20 Y1 C19 30.25(15)
C1 Y1 C2 30.70(14)
C10 Y1 C2 97.40(16)
N1 Y1 C2 53.38(15)
N2 Y1 C2 88.74(15)
C22 Y1 C2 152.17(18)
C21 Y1 C2 123.01(16)
C23 Y1 C2 161.75(16)
C20 Y1 C2 114.47(16)
C19 Y1 C2 131.46(17)
C1 Y1 C3 54.72(16)
C10 Y1 C3 82.66(17)
N1 Y1 C3 30.21(14)
N2 Y1 C3 105.30(15)
C22 Y1 C3 129.91(18)
C21 Y1 C3 109.48(17)
C23 Y1 C3 159.36(18)
C20 Y1 C3 116.61(17)
C19 Y1 C3 144.71(17)
C2 Y1 C3 27.79(14)
C37 Y2 C28 126.24(19)
C37 Y2 N3 90.05(19)
C28 Y2 N3 69.72(17)
C37 Y2 N4 69.12(16)
C28 Y2 N4 88.95(16)
N3 Y2 N4 133.03(17)
C37 Y2 C48 114.3(2)
C28 Y2 C48 111.4(2)
N3 Y2 C48 82.1(2)
N4 Y2 C48 144.65(18)
C37 Y2 C47 91.2(2)
C28 Y2 C47 140.8(2)
N3 Y2 C47 102.9(2)
N4 Y2 C47 118.50(18)
C48 Y2 C47 31.16(17)
C37 Y2 C50 131.16(19)
C28 Y2 C50 99.90(18)
N3 Y2 C50 123.9(2)
N4 Y2 C50 100.15(17)
C48 Y2 C50 49.5(2)
C47 Y2 C50 50.93(19)
C37 Y2 C49 142.21(19)
C28 Y2 C49 90.00(19)
N3 Y2 C49 93.9(2)
N4 Y2 C49 128.63(19)
C48 Y2 C49 30.14(17)
C47 Y2 C49 51.33(19)
C50 Y2 C49 30.05(16)
C37 Y2 C46 101.04(19)
C28 Y2 C46 130.13(19)
N3 Y2 C46 131.27(19)
N4 Y2 C46 94.71(17)
C48 Y2 C46 50.0(2)
C47 Y2 C46 30.75(17)
C50 Y2 C46 30.53(16)
C49 Y2 C46 50.31(19)
C37 Y2 C29 98.09(19)
C28 Y2 C29 30.01(15)
N3 Y2 C29 53.61(17)
N4 Y2 C29 87.06(15)
C48 Y2 C29 125.08(19)
C47 Y2 C29 154.4(2)
C50 Y2 C29 129.70(18)
C49 Y2 C29 114.32(19)
C46 Y2 C29 160.12(19)
C37 Y2 C30 82.90(19)
C28 Y2 C30 54.45(17)
N3 Y2 C30 30.23(15)
N4 Y2 C30 103.53(17)
C48 Y2 C30 111.8(2)
C47 Y2 C30 132.1(2)
C50 Y2 C30 144.11(19)
C49 Y2 C30 117.0(2)
C46 Y2 C30 161.5(2)
C29 Y2 C30 28.13(15)
C3 N1 C9 117.2(4)
C3 N1 C8 110.2(4)
C9 N1 C8 106.1(4)
C3 N1 Y1 90.0(3)
C9 N1 Y1 109.6(3)
C8 N1 Y1 123.8(3)
C12 N2 C17 114.5(4)
C12 N2 C18 110.2(4)
C17 N2 C18 107.9(4)
C12 N2 Y1 99.7(3)
C17 N2 Y1 108.0(3)
C18 N2 Y1 116.7(3)
C30 N3 C35 110.2(5)
C30 N3 C36 114.2(6)
C35 N3 C36 108.3(5)
C30 N3 Y2 90.7(3)
C35 N3 Y2 124.6(4)
C36 N3 Y2 108.2(4)
C39 N4 C44 112.3(4)
C39 N4 C45 111.0(4)
C44 N4 C45 108.1(4)
C39 N4 Y2 100.5(3)
C44 N4 Y2 107.2(3)
C45 N4 Y2 117.7(3)
C2 C1 Y1 90.4(3)
C2 C1 H1A 113.6
Y1 C1 H1A 113.6
C2 C1 H1B 113.6
Y1 C1 H1B 113.6
H1A C1 H1B 110.8
C3 C2 C7 115.4(5)
C3 C2 C1 122.7(5)
C7 C2 C1 121.7(5)
C3 C2 Y1 78.2(3)
C7 C2 Y1 134.7(4)
C1 C2 Y1 58.9(3)
C2 C3 C4 122.5(5)
C2 C3 N1 117.1(5)
C4 C3 N1 120.2(5)
C2 C3 Y1 74.0(3)
C4 C3 Y1 134.3(4)
N1 C3 Y1 59.8(2)
C5 C4 C3 119.7(6)
C5 C4 H4 120.2
C3 C4 H4 120.2
C4 C5 C6 120.2(6)
C4 C5 H5 119.9
C6 C5 H5 119.9
C5 C6 C7 119.8(6)
C5 C6 H6 120.1
C7 C6 H6 120.1
C6 C7 C2 122.5(6)
C6 C7 H7 118.8
C2 C7 H7 118.8
N1 C8 H8A 109.5
N1 C8 H8B 109.5
H8A C8 H8B 109.5
N1 C8 H8C 109.5
H8A C8 H8C 109.5
H8B C8 H8C 109.5
N1 C9 H9A 109.5
N1 C9 H9B 109.5
H9A C9 H9B 109.5
N1 C9 H9C 109.5
H9A C9 H9C 109.5
H9B C9 H9C 109.5
C11 C10 Y1 99.9(3)
C11 C10 H10A 111.8
Y1 C10 H10A 111.8
C11 C10 H10B 111.8
Y1 C10 H10B 111.8
H10A C10 H10B 109.5
C16 C11 C12 115.6(6)
C16 C11 C10 123.2(6)
C12 C11 C10 121.2(5)
C13 C12 C11 121.7(6)
C13 C12 N2 121.1(6)
C11 C12 N2 117.2(5)
C14 C13 C12 120.2(6)
C14 C13 H13 119.9
C12 C13 H13 119.9
C13 C14 C15 119.5(6)
C13 C14 H14 120.2
C15 C14 H14 120.2
C16 C15 C14 119.7(6)
C16 C15 H15 120.1
C14 C15 H15 120.1
C15 C16 C11 123.2(6)
C15 C16 H16 118.4
C11 C16 H16 118.4
N2 C17 H17A 109.5
N2 C17 H17B 109.5
H17A C17 H17B 109.5
N2 C17 H17C 109.5
H17A C17 H17C 109.5
H17B C17 H17C 109.5
N2 C18 H18A 109.5
N2 C18 H18B 109.5
H18A C18 H18B 109.5
N2 C18 H18C 109.5
H18A C18 H18C 109.5
H18B C18 H18C 109.5
C20 C19 C23 107.9(5)
C20 C19 C24 124.1(5)
C23 C19 C24 127.8(6)
C20 C19 Y1 74.1(3)
C23 C19 Y1 74.0(3)
C24 C19 Y1 122.1(4)
C21 C20 C19 107.9(5)
C21 C20 C25 127.0(6)
C19 C20 C25 124.8(6)
C21 C20 Y1 72.7(3)
C19 C20 Y1 75.7(3)
C25 C20 Y1 121.7(4)
C20 C21 C22 108.2(5)
C20 C21 Y1 76.9(3)
C22 C21 Y1 73.9(3)
C20 C21 H21 125.9
C22 C21 H21 125.9
Y1 C21 H21 115.5
C23 C22 C21 107.7(5)
C23 C22 C26 126.8(6)
C21 C22 C26 125.3(6)
C23 C22 Y1 77.3(3)
C21 C22 Y1 74.8(3)
C26 C22 Y1 117.8(3)
C22 C23 C19 108.3(5)
C22 C23 C27 125.9(5)
C19 C23 C27 125.4(6)
C22 C23 Y1 72.2(3)
C19 C23 Y1 75.7(3)
C27 C23 Y1 124.2(4)
C19 C24 H24A 109.5
C19 C24 H24B 109.5
H24A C24 H24B 109.5
C19 C24 H24C 109.5
H24A C24 H24C 109.5
H24B C24 H24C 109.5
C20 C25 H25A 109.5
C20 C25 H25B 109.5
H25A C25 H25B 109.5
C20 C25 H25C 109.5
H25A C25 H25C 109.5
H25B C25 H25C 109.5
C22 C26 H26A 109.5
C22 C26 H26B 109.5
H26A C26 H26B 109.5
C22 C26 H26C 109.5
H26A C26 H26C 109.5
H26B C26 H26C 109.5
C23 C27 H27A 109.5
C23 C27 H27B 109.5
H27A C27 H27B 109.5
C23 C27 H27C 109.5
H27A C27 H27C 109.5
H27B C27 H27C 109.5
C29 C28 Y2 92.2(3)
C29 C28 H28A 113.2
Y2 C28 H28A 113.2
C29 C28 H28B 113.2
Y2 C28 H28B 113.2
H28A C28 H28B 110.6
C34 C29 C30 115.5(6)
C34 C29 C28 122.5(6)
C30 C29 C28 121.8(6)
C34 C29 Y2 136.2(4)
C30 C29 Y2 77.8(4)
C28 C29 Y2 57.8(3)
C31 C30 C29 121.1(7)
C31 C30 N3 122.2(6)
C29 C30 N3 116.4(6)
C31 C30 Y2 133.8(5)
C29 C30 Y2 74.0(3)
N3 C30 Y2 59.1(3)
C32 C31 C30 120.8(7)
C32 C31 H31 119.6
C30 C31 H31 119.6
C31 C32 C33 119.8(7)
C31 C32 H32 120.1
C33 C32 H32 120.1
C34 C33 C32 120.0(7)
C34 C33 H33 120.0
C32 C33 H33 120.0
C33 C34 C29 122.6(6)
C33 C34 H34 118.7
C29 C34 H34 118.7
N3 C35 H35A 109.5
N3 C35 H35B 109.5
H35A C35 H35B 109.5
N3 C35 H35C 109.5
H35A C35 H35C 109.5
H35B C35 H35C 109.5
N3 C36 H36A 109.5
N3 C36 H36B 109.5
H36A C36 H36B 109.5
N3 C36 H36C 109.5
H36A C36 H36C 109.5
H36B C36 H36C 109.5
C38 C37 Y2 99.6(4)
C38 C37 H37A 111.9
Y2 C37 H37A 111.9
C38 C37 H37B 111.9
Y2 C37 H37B 111.9
H37A C37 H37B 109.6
C39 C38 C43 114.3(5)
C39 C38 C37 122.1(5)
C43 C38 C37 123.4(5)
C40 C39 C38 122.4(5)
C40 C39 N4 122.3(5)
C38 C39 N4 115.3(5)
C41 C40 C39 121.2(5)
C41 C40 H40 119.4
C39 C40 H40 119.4
C40 C41 C42 118.9(6)
C40 C41 H41 120.5
C42 C41 H41 120.5
C41 C42 C43 120.3(5)
C41 C42 H42 119.9
C43 C42 H42 119.9
C42 C43 C38 122.8(5)
C42 C43 H43 118.6
C38 C43 H43 118.6
N4 C44 H44A 109.5
N4 C44 H44B 109.5
H44A C44 H44B 109.5
N4 C44 H44C 109.5
H44A C44 H44C 109.5
H44B C44 H44C 109.5
N4 C45 H45A 109.5
N4 C45 H45B 109.5
H45A C45 H45B 109.5
N4 C45 H45C 109.5
H45A C45 H45C 109.5
H45B C45 H45C 109.5
C50 C46 C47 107.6(6)
C50 C46 C51 128.3(6)
C47 C46 C51 123.8(6)
C50 C46 Y2 73.9(3)
C47 C46 Y2 72.3(3)
C51 C46 Y2 123.2(4)
C48 C47 C46 105.3(6)
C48 C47 C52 127.6(7)
C46 C47 C52 126.7(6)
C48 C47 Y2 73.7(3)
C46 C47 Y2 76.9(3)
C52 C47 Y2 120.6(4)
C49 C48 C47 111.2(6)
C49 C48 Y2 77.3(3)
C47 C48 Y2 75.1(3)
C49 C48 H48 124.4
C47 C48 H48 124.4
Y2 C48 H48 115.0
C48 C49 C50 106.6(6)
C48 C49 C53 128.3(7)
C50 C49 C53 125.0(6)
C48 C49 Y2 72.6(4)
C50 C49 Y2 74.9(4)
C53 C49 Y2 120.9(4)
C49 C50 C46 109.2(6)
C49 C50 C54 124.4(6)
C46 C50 C54 125.7(6)
C49 C50 Y2 75.1(4)
C46 C50 Y2 75.6(4)
C54 C50 Y2 123.3(3)
C46 C51 H51A 109.5
C46 C51 H51B 109.5
H51A C51 H51B 109.5
C46 C51 H51C 109.5
H51A C51 H51C 109.5
H51B C51 H51C 109.5
C47 C52 H52A 109.5
C47 C52 H52B 109.5
H52A C52 H52B 109.5
C47 C52 H52C 109.5
H52A C52 H52C 109.5
H52B C52 H52C 109.5
C49 C53 H53A 109.5
C49 C53 H53B 109.5
H53A C53 H53B 109.5
C49 C53 H53C 109.5
H53A C53 H53C 109.5
H53B C53 H53C 109.5
C50 C54 H54A 109.5
C50 C54 H54B 109.5
H54A C54 H54B 109.5
C50 C54 H54C 109.5
H54A C54 H54C 109.5
H54B C54 H54C 109.5

loop_
_geom_bond_atom_site_label_1
_geom_bond_atom_site_label_2
_geom_bond_distance
Y1 C1 2.445(5)
Y1 C10 2.453(4)
Y1 N1 2.514(4)
Y1 N2 2.543(4)
Y1 C22 2.609(6)
Y1 C21 2.622(5)
Y1 C23 2.674(5)
Y1 C20 2.675(5)
Y1 C19 2.695(5)
Y1 C2 2.856(5)
Y1 C3 2.909(5)
Y2 C37 2.440(6)
Y2 C28 2.445(5)
Y2 N3 2.518(5)
Y2 N4 2.528(4)
Y2 C48 2.631(6)
Y2 C47 2.649(5)
Y2 C50 2.686(6)
Y2 C49 2.689(6)
Y2 C46 2.708(6)
Y2 C29 2.888(6)
Y2 C30 2.936(7)
N1 C3 1.464(6)
N1 C9 1.482(6)
N1 C8 1.510(6)
N2 C12 1.466(6)
N2 C17 1.472(6)
N2 C18 1.507(6)
N3 C30 1.478(7)
N3 C35 1.494(7)
N3 C36 1.494(7)
N4 C39 1.460(6)
N4 C44 1.478(6)
N4 C45 1.483(6)
C1 C2 1.458(6)
C1 H1A 0.9900
C1 H1B 0.9900
C2 C3 1.385(7)
C2 C7 1.417(7)
C3 C4 1.403(7)
C4 C5 1.366(7)
C4 H4 0.9500
C5 C6 1.377(7)
C5 H5 0.9500
C6 C7 1.379(7)
C6 H6 0.9500
C7 H7 0.9500
C8 H8A 0.9800
C8 H8B 0.9800
C8 H8C 0.9800
C9 H9A 0.9800
C9 H9B 0.9800
C9 H9C 0.9800
C10 C11 1.463(7)
C10 H10A 0.9900
C10 H10B 0.9900
C11 C16 1.406(7)
C11 C12 1.415(7)
C12 C13 1.400(7)
C13 C14 1.384(8)
C13 H13 0.9500
C14 C15 1.393(8)
C14 H14 0.9500
C15 C16 1.379(7)
C15 H15 0.9500
C16 H16 0.9500
C17 H17A 0.9800
C17 H17B 0.9800
C17 H17C 0.9800
C18 H18A 0.9800
C18 H18B 0.9800
C18 H18C 0.9800
C19 C20 1.402(7)
C19 C23 1.403(7)
C19 C24 1.523(7)
C20 C21 1.389(7)
C20 C25 1.527(7)
C21 C22 1.412(7)
C21 H21 0.9500
C22 C23 1.388(7)
C22 C26 1.506(7)
C23 C27 1.522(7)
C24 H24A 0.9800
C24 H24B 0.9800
C24 H24C 0.9800
C25 H25A 0.9800
C25 H25B 0.9800
C25 H25C 0.9800
C26 H26A 0.9800
C26 H26B 0.9800
C26 H26C 0.9800
C27 H27A 0.9800
C27 H27B 0.9800
C27 H27C 0.9800
C28 C29 1.445(7)
C28 H28A 0.9900
C28 H28B 0.9900
C29 C34 1.410(7)
C29 C30 1.416(7)
C30 C31 1.410(8)
C31 C32 1.356(9)
C31 H31 0.9500
C32 C33 1.390(9)
C32 H32 0.9500
C33 C34 1.381(8)
C33 H33 0.9500
C34 H34 0.9500
C35 H35A 0.9800
C35 H35B 0.9800
C35 H35C 0.9800
C36 H36A 0.9800
C36 H36B 0.9800
C36 H36C 0.9800
C37 C38 1.474(7)
C37 H37A 0.9900
C37 H37B 0.9900
C38 C39 1.411(7)
C38 C43 1.414(7)
C39 C40 1.377(6)
C40 C41 1.371(7)
C40 H40 0.9500
C41 C42 1.374(7)
C41 H41 0.9500
C42 C43 1.385(7)
C42 H42 0.9500
C43 H43 0.9500
C44 H44A 0.9800
C44 H44B 0.9800
C44 H44C 0.9800
C45 H45A 0.9800
C45 H45B 0.9800
C45 H45C 0.9800
C46 C50 1.420(8)
C46 C47 1.422(8)
C46 C51 1.512(7)
C47 C48 1.418(8)
C47 C52 1.503(8)
C48 C49 1.384(8)
C48 H48 0.9500
C49 C50 1.394(8)
C49 C53 1.509(8)
C50 C54 1.519(7)
C51 H51A 0.9800
C51 H51B 0.9800
C51 H51C 0.9800
C52 H52A 0.9800
C52 H52B 0.9800
C52 H52C 0.9800
C53 H53A 0.9800
C53 H53B 0.9800
C53 H53C 0.9800
C54 H54A 0.9800
C54 H54B 0.9800
C54 H54C 0.9800
